data_2105489
loop_
_publ_author_name
'Kinzhybalo, Vasyl'
'Mermer, Adrian'
'Lis, Tadeusz'
'Starynowicz, Przemys\/law'

_publ_section_title
;
 Electron density distribution in tetralithium hypodiphosphate
 hexahydrate, Li~4~P~2~O~6~&#x00B7;6H~2~O
;
_journal_coeditor_code PI5015
_journal_issue 4
_journal_name_full 'Acta Crystallographica Section B'
_journal_page_first 344
_journal_page_last 355
_journal_paper_doi 10.1107/S2052519213017442
_journal_volume 69
_journal_year 2013
_chemical_formula_sum 'H12 Li4 O12 P2'
_chemical_formula_weight 293.80
_chemical_name_common 'tetralithium hypodiphosphate hexahydrate'
_chemical_name_systematic
; 
 ? 
;
_space_group_IT_number 206
_symmetry_cell_setting cubic
_symmetry_space_group_name_Hall '-I 2b 2c 3'
_symmetry_space_group_name_H-M 'I a -3'
_audit_conform_dict_location ftp://ftp.iucr.org/pub/cif_core.dic
_audit_conform_dict_name cif_core.dic
_audit_conform_dict_version 2.3
_audit_creation_date '05-Jun-06 T18:12:23-00:00'
_audit_creation_method 'XD routine XDCIF'
_cell_angle_alpha 90
_cell_angle_beta 90
_cell_angle_gamma 90
_cell_formula_units_Z 8.00000
_cell_length_a 12.700(3)
_cell_length_b 12.700(3)
_cell_length_c 12.700(3)
_cell_measurement_reflns_used 41589
_cell_measurement_temperature 85(2)
_cell_measurement_theta_max 72.4717
_cell_measurement_theta_min 3.2017
_cell_volume 2048.4(8)
_computing_cell_refinement
;
CrysAlis RED, Oxford Diffraction Ltd.,
Version 1.171.33.55 (release 05-01-2010 CrysAlis171 .NET)
(compiled Jan  5 2010,16:28:46)
;
_computing_data_collection
;
CrysAlis CCD, Oxford Diffraction Ltd.,
Version 1.171.33.55 (release 05-01-2010 CrysAlis171 .NET)
(compiled Jan  5 2010,16:28:46)
;
_computing_data_reduction
;
CrysAlis RED, Oxford Diffraction Ltd.,
Version 1.171.33.55 (release 05-01-2010 CrysAlis171 .NET)
(compiled Jan  5 2010,16:28:46)
;
_computing_molecular_graphics 'Volkov et al, (2006)'
_computing_publication_material 'Volkov et al, (2006)'
_computing_structure_refinement 'Volkov et al, (2006)'
_diffrn_ambient_temperature 85(2)
_diffrn_detector_area_resol_mean 8.1956
_diffrn_measured_fraction_theta_full 1.000
_diffrn_measured_fraction_theta_max 1.000
_diffrn_measurement_device_type 'Xcalibur, Onyx'
_diffrn_measurement_method '\w and \p scans'
_diffrn_radiation_monochromator graphite
_diffrn_radiation_source 'Enhance (Mo) X-ray Source'
_diffrn_radiation_type 'Mo K\a'
_diffrn_radiation_wavelength 0.7107
_diffrn_reflns_av_R_equivalents 0.0385
_diffrn_reflns_av_sigmaI/netI 0.1013
_diffrn_reflns_limit_h_max 34
_diffrn_reflns_limit_h_min -33
_diffrn_reflns_limit_k_max 32
_diffrn_reflns_limit_k_min -34
_diffrn_reflns_limit_l_max 31
_diffrn_reflns_limit_l_min -27
_diffrn_reflns_number 103877
_diffrn_reflns_reduction_process
;
 Scaled and merged with SORTAV
 R.H. Blessing, (1987) Cryst. Rev. 1, 3-58
 R.H. Blessing, (1989) J. Appl. Cryst. 22, 396-397
;
_diffrn_reflns_theta_full 65.00
_diffrn_reflns_theta_max 72.4717
_diffrn_reflns_theta_min 3.2017
_exptl_absorpt_coefficient_mu 0.480
_exptl_absorpt_correction_T_max 0.919
_exptl_absorpt_correction_T_min 0.885
_exptl_absorpt_correction_type analytical
_exptl_absorpt_process_details
;
CrysAlis RED, Oxford Diffraction Ltd.,
Version 1.171.33.66 (release 28-04-2010 CrysAlis171 .NET)
(compiled Apr 28 2010,14:27:37)
Analytical numeric absorption correction using a multifaceted crystal
   model based on expressions derived by R.C. Clark & J.S. Reid.
(Clark, R. C. & Reid, J. S. (1995). Acta Cryst. A51, 887-897)
;
_exptl_crystal_colour colourless
_exptl_crystal_density_diffrn 1.905
_exptl_crystal_density_method 'not measured'
_exptl_crystal_description parallelepiped
_exptl_crystal_F_000 1200
_exptl_crystal_size_max 0.3471
_exptl_crystal_size_mid 0.2238
_exptl_crystal_size_min 0.2116
_refine_diff_density_max 0.32
_refine_diff_density_min -0.17
_refine_diff_density_rms 0.043
_refine_ls_extinction_coef 0.418(18)
_refine_ls_extinction_expression
;
        Becker, P.J. & Coppens, P. (1974) Acta Cryst., A30, 129-153.
;
_refine_ls_extinction_method 'Becker-Coppens type 1 Gaussian   isotropic'
_refine_ls_goodness_of_fit_ref 1.723
_refine_ls_matrix_type full
_refine_ls_number_parameters 95
_refine_ls_number_reflns 2884
_refine_ls_number_restraints 0
_refine_ls_R_factor_all 0.019
_refine_ls_R_factor_gt 0.014
_refine_ls_shift/su_max 0.00001
_refine_ls_structure_factor_coef F
_refine_ls_weighting_details
;
        calc w1 = [Fo*sqrt(w2) + sqrt(Fo^2^w2^2^ + sqrt(w2^2^))]^2^
        where
     calc w2 = q/[s^2^(Fo^2^) + (0.00 P)^2^ + 2.50 P + 0.00 + 0.00 sin(th)]
     where P = (0.3333 Fo^2^ + 0.6667 Fc^2^)
           q = 1.0
;
_refine_ls_weighting_scheme calc
_refine_ls_wR_factor_ref 0.013
_reflns_number_gt 3178
_reflns_number_total 3497
_reflns_threshold_expression >3sigma(I)
_cod_data_source_file pi5015.cif
_cod_data_source_block I
_cod_original_sg_symbol_H-M Ia-3
_cod_database_code 2105489

loop_
_space_group_symop_id
_space_group_symop_operation_xyz
1 +X,+Y,+Z
2 1/2-X,-Y,1/2+Z
3 -X,1/2+Y,1/2-Z
4 1/2+X,1/2-Y,-Z
5 +Z,+X,+Y
6 1/2+Z,1/2-X,-Y
7 1/2-Z,-X,1/2+Y
8 -Z,1/2+X,1/2-Y
9 +Y,+Z,+X
10 -Y,1/2+Z,1/2-X
11 1/2+Y,1/2-Z,-X
12 1/2-Y,-Z,1/2+X
13 -X,-Y,-Z
14 1/2+X,+Y,1/2-Z
15 +X,1/2-Y,1/2+Z
16 1/2-X,1/2+Y,+Z
17 -Z,-X,-Y
18 1/2-Z,1/2+X,+Y
19 1/2+Z,+X,1/2-Y
20 +Z,1/2-X,1/2+Y
21 -Y,-Z,-X
22 +Y,1/2-Z,1/2+X
23 1/2-Y,1/2+Z,+X
24 1/2+Y,+Z,1/2-X
25 1/2+X,1/2+Y,1/2+Z
26 1/2-X,1/2-Y,1/2-Z
27 -X,1/2-Y,+Z
28 +X,1/2+Y,-Z
29 1/2-X,+Y,-Z
30 1/2+X,-Y,+Z
31 +X,-Y,1/2-Z
32 -X,+Y,1/2+Z
33 1/2+Z,1/2+X,1/2+Y
34 1/2-Z,1/2-X,1/2-Y
35 +Z,-X,1/2-Y
36 -Z,+X,1/2+Y
37 -Z,1/2-X,+Y
38 +Z,1/2+X,-Y
39 1/2-Z,+X,-Y
40 1/2+Z,-X,+Y
41 1/2+Y,1/2+Z,1/2+X
42 1/2-Y,1/2-Z,1/2-X
43 1/2-Y,+Z,-X
44 1/2+Y,-Z,+X
45 +Y,-Z,1/2-X
46 -Y,+Z,1/2+X
47 -Y,1/2-Z,+X
48 +Y,1/2+Z,-X

loop_
_atom_local_axes_atom_label
_atom_local_axes_atom0
_atom_local_axes_ax1
_atom_local_axes_atom1
_atom_local_axes_atom2
_atom_local_axes_ax2
P DUM0 Z P O X
O P Z O LI(1) Y
O(W) H(2) Z O(W) H(1) Y
LI(1) DUM1 Z LI(1) O X
LI(2) DUM2 Z LI(2) O(W) X
H(1) O(W) Z H(1) H(2) Y
H(2) O(W) Z H(2) H(1) Y

loop_
_atom_rho_multipole_atom_label
_atom_rho_multipole_coeff_Pv
_atom_rho_multipole_coeff_P00
_atom_rho_multipole_coeff_P11
_atom_rho_multipole_coeff_P1-1
_atom_rho_multipole_coeff_P10
_atom_rho_multipole_coeff_P20
_atom_rho_multipole_coeff_P21
_atom_rho_multipole_coeff_P2-1
_atom_rho_multipole_coeff_P22
_atom_rho_multipole_coeff_P2-2
_atom_rho_multipole_coeff_P30
_atom_rho_multipole_coeff_P31
_atom_rho_multipole_coeff_P3-1
_atom_rho_multipole_coeff_P32
_atom_rho_multipole_coeff_P3-2
_atom_rho_multipole_coeff_P33
_atom_rho_multipole_coeff_P3-3
_atom_rho_multipole_coeff_P40
_atom_rho_multipole_coeff_P41
_atom_rho_multipole_coeff_P4-1
_atom_rho_multipole_coeff_P42
_atom_rho_multipole_coeff_P4-2
_atom_rho_multipole_coeff_P43
_atom_rho_multipole_coeff_P4-3
_atom_rho_multipole_coeff_P44
_atom_rho_multipole_coeff_P4-4
_atom_rho_multipole_kappa
_atom_rho_multipole_kappa_prime0
_atom_rho_multipole_kappa_prime1
_atom_rho_multipole_kappa_prime2
_atom_rho_multipole_kappa_prime3
_atom_rho_multipole_kappa_prime4
_atom_rho_multipole_radial_slater_n0
_atom_rho_multipole_radial_slater_zeta0
_atom_rho_multipole_radial_slater_n1
_atom_rho_multipole_radial_slater_zeta1
_atom_rho_multipole_radial_slater_n2
_atom_rho_multipole_radial_slater_zeta2
_atom_rho_multipole_radial_slater_n3
_atom_rho_multipole_radial_slater_zeta3
_atom_rho_multipole_radial_slater_n4
_atom_rho_multipole_radial_slater_zeta4
P 1.65(2) -0.068(6) 0 0 0.016(4) -0.011(5) 0 0 0 0 0.111(6) 0 0 0 0 0.110(7) 0.000(5) 0 0 0 0 0 0 0 0 0 0.996(6) 1.016(16) 1.016126 1.016126 1.016126 1.016126 5 15.5655 6 5.1885 7 5.1885 8 5.1885 8 5.1885
O 6.52(2) 0 -0.003(5) -0.005(5) -0.041(8) 0.001(6) 0.015(6) 0.004(5) -0.001(5) 0.012(5) 0.046(8) 0.004(6) 0.000(6) -0.006(6) 0.003(6) -0.014(6) -0.022(6) 0 0 0 0 0 0 0 0 0 0.957(2) 0.84(6) 0.842398 0.842398 0.842398 0.842398 2 4.466 2 4.466 2 4.466 3 4.466 4 4.466
O(W) 6.18(4) 0 0.007(5) -0.049(7) -0.046(7) -0.027(6) -0.004(5) 0.031(6) 0.050(6) 0.003(5) 0.069(6) 0.002(5) -0.018(6) 0.013(5) 0.002(5) -0.001(5) -0.028(5) 0 0 0 0 0 0 0 0 0 0.968(3) 0.99(4) 0.990528 0.990528 0.990528 0.990528 2 4.466 2 4.466 2 4.466 3 4.466 4 4.466
LI(1) 0.40(3) 0 0 0 0 0 0 0 0 0 0 0 0 0 0 0 0 0 0 0 0 0 0 0 0 0 1 1 1 1 1 1 2 1.2792 2 1.2792 2 1.2792 3 1.2792 4 1.2792
LI(2) 0.134(9) 0 0 0 0 0 0 0 0 0 0 0 0 0 0 0 0 0 0 0 0 0 0 0 0 0 1 1 1 1 1 1 2 1.2792 2 1.2792 2 1.2792 3 1.2792 4 1.2792
H(1) 0.77(2) 0 -0.041(7) 0.056(8) 0.221(16) 0.097(17) 0.002(12) 0.003(12) 0.001(10) -0.019(9) 0 0 0 0 0 0 0 0 0 0 0 0 0 0 0 0 1.2 1.2 1.2 1.2 1.2 1.2 0 2 1 2 2 2 3 2 4 2
H(2) 0.74(2) 0 -0.034(7) 0.000(8) 0.233(16) 0.13(2) -0.011(12) -0.013(12) 0.023(10) -0.007(10) 0 0 0 0 0 0 0 0 0 0 0 0 0 0 0 0 1.2 1.2 1.2 1.2 1.2 1.2 0 2 1 2 2 2 3 2 4 2

loop_
_atom_site_aniso_label
_atom_site_aniso_U_11
_atom_site_aniso_U_22
_atom_site_aniso_U_33
_atom_site_aniso_U_23
_atom_site_aniso_U_13
_atom_site_aniso_U_12
P 0.003899(19) 0.003899(19) 0.003899(19) -0.000086(6) -0.000086(6) -0.000086(6)
O 0.00747(3) 0.00639(3) 0.00513(3) 0.001072(19) -0.00052(2) 0.00026(2)
O(W) 0.00742(4) 0.00807(4) 0.00721(4) 0.00034(3) -0.00002(2) 0.00006(2)
LI(1) 0.01037(17) 0.00940(17) 0.00885(16) 0 0.00072(13) 0
LI(2) 0.01128(13) 0.01128(13) 0.01128(13) 0.00010(15) -0.00010(15) 0.00010(15)

loop_
_atom_site_label
_atom_site_fract_x
_atom_site_fract_y
_atom_site_fract_z
_atom_site_U_iso_or_equiv
_atom_site_occupancy
_atom_site_symmetry_multiplicity
P 0.200353(3) 0.200353(3) 0.200353(3) 0.004 1 16
O 0.174504(9) 0.264039(8) 0.101346(8) 0.006 1 48
O(W) 0.431732(11) 0.149707(10) 0.051172(10) 0.008 1 48
LI(1) 0.25 0.34863(4) 0 0.01 1 24
LI(2) 0.5 0 0 0.011 1 8
H(1) 0.405447 0.19426 -0.00944 0.026(2) 1 48
H(2) 0.366639 0.123312 0.091399 0.024(2) 1 48

loop_
_atom_type_symbol
_atom_type_description
_atom_type_scat_dispersion_real
_atom_type_scat_dispersion_imag
_atom_type_scat_source
C C 0.0033 0.0016
;
E. Clementi and C. Roetti. 
Atomic Data and Nuclear Data Tables. 14 177-478 (1974)
;
H H 0.0000 0.0000
;
E. Clementi and C. Roetti. 
Atomic Data and Nuclear Data Tables. 14 177-478 (1974)
;
O O 0.0106 0.0060
;
E. Clementi and C. Roetti. 
Atomic Data and Nuclear Data Tables. 14 177-478 (1974)
;
P P 0.1023 0.0942
;
E. Clementi and C. Roetti. 
Atomic Data and Nuclear Data Tables. 14 177-478 (1974)
;
Li Li -0.0003 0.0001
;
E. Clementi and C. Roetti. 
Atomic Data and Nuclear Data Tables. 14 177-478 (1974)
;

loop_
_geom_angle_atom_site_label_1
_geom_angle_atom_site_label_2
_geom_angle_atom_site_label_3
_geom_angle
_geom_angle_site_symmetry_1
_geom_angle_site_symmetry_2
_geom_angle_site_symmetry_3
_geom_angle_publ_flag
P P O 107.039(5) 26_555 1_555 1_555 yes
O P O 111.790(4) 1_555 1_555 5_555 yes
O P O 111.790(4) 1_555 1_555 9_555 yes
O P O 111.790(4) 5_555 1_555 9_555 yes
H(1) O(W) H(2) 107.162(12) 1_555 1_555 1_555 yes

loop_
_geom_bond_atom_site_label_1
_geom_bond_atom_site_label_2
_geom_bond_distance
_geom_bond_site_symmetry_1
_geom_bond_site_symmetry_2
_geom_bond_publ_flag
P P 2.18417(11) 1_555 26_555 yes
P O 1.53068(11) 1_555 1_555 yes
O(W) H(1) 1.01200(13) 1_555 1_555 yes
O(W) H(2) 1.02799(13) 1_555 1_555 yes
